data_4327762
loop_
_publ_author_name
'Zhiwei Liu'
'Peter I. Djurovich'
'Matthew T. Whited'
'Mark E. Thompson'

_publ_contact_author_address
;Department of Chemistry
University of Southern California
Los Angeles, CA 90089
;
_publ_contact_author_email met@usc.edu
_publ_contact_author_fax '(+1) 213-740-8594'
_publ_contact_author_name 'Mark E. Thompson'
_publ_section_title
;
 Cu4I4 Clusters Supported by P^N-type Ligands: New Structures with Tunable
 Emission Colors
;
_journal_name_full 'Inorganic Chemistry'
_journal_page_first 230
_journal_page_last 236
_journal_paper_doi 10.1021/ic2015226
_journal_volume 51
_journal_year 2012
_chemical_formula_moiety 'C28 H48 Cu4 I4 N2 P2'
_chemical_formula_sum 'C28 H48 Cu4 I4 N2 P2'
_chemical_formula_weight 1236.38
_chemical_name_systematic
; 
 ? 
;
_space_group_IT_number 14
_symmetry_cell_setting monoclinic
_symmetry_space_group_name_Hall '-P 2ybc'
_symmetry_space_group_name_H-M 'P 1 21/c 1'
_atom_sites_solution_hydrogens geom
_atom_sites_solution_primary direct
_atom_sites_solution_secondary difmap
_audit_creation_method SHELXL-97
_cell_angle_alpha 90.00
_cell_angle_beta 104.157(2)
_cell_angle_gamma 90.00
_cell_formula_units_Z 2
_cell_length_a 11.0911(18)
_cell_length_b 9.7392(16)
_cell_length_c 17.769(3)
_cell_measurement_reflns_used 6838
_cell_measurement_temperature 120(2)
_cell_measurement_theta_max 27.52
_cell_measurement_theta_min 2.36
_cell_volume 1861.1(5)
_computing_cell_refinement 'Bruker SAINT'
_computing_data_collection 'Bruker APEX2'
_computing_data_reduction 'Bruker SAINT'
_computing_molecular_graphics 'Bruker SHELXTL'
_computing_publication_material 'Bruker SHELXTL'
_computing_structure_refinement 'SHELXL-97 (Sheldrick, 2008)'
_computing_structure_solution 'SHELXS-97 (Sheldrick, 2008)'
_diffrn_ambient_temperature 120(2)
_diffrn_measured_fraction_theta_full 0.998
_diffrn_measured_fraction_theta_max 0.977
_diffrn_measurement_device_type 'Bruker APEX-II CCD'
_diffrn_measurement_method '\f and \w scans'
_diffrn_radiation_monochromator graphite
_diffrn_radiation_source 'fine-focus sealed tube'
_diffrn_radiation_type MoK\a
_diffrn_radiation_wavelength 0.71073
_diffrn_reflns_av_R_equivalents 0.0269
_diffrn_reflns_av_sigmaI/netI 0.0315
_diffrn_reflns_limit_h_max 14
_diffrn_reflns_limit_h_min -11
_diffrn_reflns_limit_k_max 12
_diffrn_reflns_limit_k_min -11
_diffrn_reflns_limit_l_max 21
_diffrn_reflns_limit_l_min -22
_diffrn_reflns_number 11147
_diffrn_reflns_theta_full 25.00
_diffrn_reflns_theta_max 27.56
_diffrn_reflns_theta_min 1.89
_exptl_absorpt_coefficient_mu 5.680
_exptl_absorpt_correction_T_max 0.7456
_exptl_absorpt_correction_T_min 0.6668
_exptl_absorpt_correction_type multi-scan
_exptl_absorpt_process_details 'Bruker SADABS'
_exptl_crystal_colour colorless
_exptl_crystal_density_diffrn 2.206
_exptl_crystal_description prism
_exptl_crystal_F_000 1176
_exptl_crystal_size_max 0.18
_exptl_crystal_size_mid 0.12
_exptl_crystal_size_min 0.11
_refine_diff_density_max 1.538
_refine_diff_density_min -0.765
_refine_diff_density_rms 0.129
_refine_ls_extinction_method none
_refine_ls_goodness_of_fit_ref 1.628
_refine_ls_hydrogen_treatment constr
_refine_ls_matrix_type full
_refine_ls_number_parameters 187
_refine_ls_number_reflns 4201
_refine_ls_number_restraints 0
_refine_ls_restrained_S_all 1.628
_refine_ls_R_factor_all 0.0368
_refine_ls_R_factor_gt 0.0301
_refine_ls_shift/su_max 0.001
_refine_ls_shift/su_mean 0.000
_refine_ls_structure_factor_coef Fsqd
_refine_ls_weighting_details 'calc w=1/[\s^2^(Fo^2^)+(0.0000P)^2^+0.0000P] where P=(Fo^2^+2Fc^2^)/3'
_refine_ls_weighting_scheme calc
_refine_ls_wR_factor_gt 0.0580
_refine_ls_wR_factor_ref 0.0593
_reflns_number_gt 3646
_reflns_number_total 4201
_reflns_threshold_expression >2sigma(I)
_cod_data_source_file ic2015226_si_001_3.cif
_cod_data_source_block zl12
_cod_original_sg_symbol_Hall -P2ybc
_cod_database_code 4327762

loop_
_symmetry_equiv_pos_as_xyz
'x, y, z'
'-x, y+1/2, -z+1/2'
'-x, -y, -z'
'x, -y-1/2, z-1/2'

loop_
_atom_site_label
_atom_site_type_symbol
_atom_site_fract_x
_atom_site_fract_y
_atom_site_fract_z
_atom_site_U_iso_or_equiv
_atom_site_adp_type
_atom_site_occupancy
_atom_site_symmetry_multiplicity
_atom_site_calc_flag
_atom_site_refinement_flags
Cu1 Cu 0.52919(4) 1.17563(5) 0.03510(3) 0.03229(13) Uani 1 1 d .
Cu2 Cu 0.66581(4) 0.95446(5) 0.07535(3) 0.02903(13) Uani 1 1 d .
I2 I 0.42106(2) 0.94432(2) 0.087537(14) 0.02620(8) Uani 1 1 d .
I1 I 0.75978(3) 1.19031(3) 0.131383(17) 0.03773(9) Uani 1 1 d .
N1 N 0.4388(3) 1.3397(3) 0.06420(17) 0.0222(7) Uani 1 1 d .
P1 P 0.76601(8) 0.75492(9) 0.10541(5) 0.0186(2) Uani 1 1 d .
C1 C 0.4627(4) 1.3651(4) 0.1409(2) 0.0282(9) Uani 1 1 d .
H1 H 0.5169 1.3042 0.1750 0.034 Uiso 1 1 calc R
C2 C 0.4141(4) 1.4727(4) 0.1727(2) 0.0297(9) Uani 1 1 d .
H2 H 0.4323 1.4844 0.2274 0.036 Uiso 1 1 calc R
C3 C 0.3379(4) 1.5642(4) 0.1239(2) 0.0288(9) Uani 1 1 d .
H3 H 0.3041 1.6415 0.1441 0.035 Uiso 1 1 calc R
C4 C 0.3121(3) 1.5406(4) 0.0452(2) 0.0239(8) Uani 1 1 d .
H4 H 0.2605 1.6027 0.0105 0.029 Uiso 1 1 calc R
C5 C 0.3614(3) 1.4261(4) 0.0161(2) 0.0212(8) Uani 1 1 d .
C6 C 0.6685(3) 0.6010(4) 0.06841(19) 0.0187(8) Uani 1 1 d .
H6A H 0.7115 0.5191 0.0952 0.022 Uiso 1 1 calc R
H6B H 0.5890 0.6101 0.0840 0.022 Uiso 1 1 calc R
C7 C 0.8000(3) 0.7210(4) 0.2129(2) 0.0216(8) Uani 1 1 d .
C8 C 0.6756(3) 0.6867(4) 0.2317(2) 0.0298(9) Uani 1 1 d .
H8A H 0.6497 0.5939 0.2134 0.045 Uiso 1 1 calc R
H8B H 0.6123 0.7529 0.2059 0.045 Uiso 1 1 calc R
H8C H 0.6852 0.6915 0.2880 0.045 Uiso 1 1 calc R
C9 C 0.8880(4) 0.6022(4) 0.2423(2) 0.0324(10) Uani 1 1 d .
H9A H 0.8869 0.5814 0.2961 0.049 Uiso 1 1 calc R
H9B H 0.9725 0.6275 0.2400 0.049 Uiso 1 1 calc R
H9C H 0.8611 0.5211 0.2099 0.049 Uiso 1 1 calc R
C10 C 0.8524(4) 0.8509(4) 0.2578(2) 0.0305(10) Uani 1 1 d .
H10A H 0.8634 0.8349 0.3136 0.046 Uiso 1 1 calc R
H10B H 0.7944 0.9273 0.2414 0.046 Uiso 1 1 calc R
H10C H 0.9328 0.8736 0.2474 0.046 Uiso 1 1 calc R
C11 C 0.9110(3) 0.7420(4) 0.0691(2) 0.0246(9) Uani 1 1 d .
C12 C 1.0055(4) 0.8485(4) 0.1130(2) 0.0350(10) Uani 1 1 d .
H12A H 1.0734 0.8586 0.0869 0.052 Uiso 1 1 calc R
H12B H 1.0392 0.8175 0.1664 0.052 Uiso 1 1 calc R
H12C H 0.9639 0.9372 0.1134 0.052 Uiso 1 1 calc R
C13 C 0.9734(4) 0.6005(4) 0.0783(2) 0.0359(10) Uani 1 1 d .
H13A H 0.9127 0.5307 0.0539 0.054 Uiso 1 1 calc R
H13B H 1.0044 0.5795 0.1336 0.054 Uiso 1 1 calc R
H13C H 1.0430 0.6008 0.0533 0.054 Uiso 1 1 calc R
C14 C 0.8758(4) 0.7828(5) -0.0167(2) 0.0371(11) Uani 1 1 d .
H14A H 0.8335 0.8719 -0.0225 0.056 Uiso 1 1 calc R
H14B H 0.8201 0.7132 -0.0465 0.056 Uiso 1 1 calc R
H14C H 0.9511 0.7893 -0.0360 0.056 Uiso 1 1 calc R

loop_
_atom_site_aniso_label
_atom_site_aniso_U_11
_atom_site_aniso_U_22
_atom_site_aniso_U_33
_atom_site_aniso_U_23
_atom_site_aniso_U_13
_atom_site_aniso_U_12
Cu1 0.0299(3) 0.0215(3) 0.0379(3) -0.0022(2) -0.0061(2) 0.0050(2)
Cu2 0.0276(3) 0.0163(3) 0.0376(3) 0.0008(2) -0.0030(2) 0.0023(2)
I2 0.02643(14) 0.02139(14) 0.02917(14) 0.00247(10) 0.00370(10) 0.00023(11)
I1 0.03244(16) 0.01945(15) 0.04879(19) 0.00051(12) -0.01410(12) -0.00051(11)
N1 0.0217(16) 0.0195(17) 0.0221(17) 0.0009(13) -0.0006(12) -0.0046(13)
P1 0.0174(5) 0.0153(5) 0.0205(5) -0.0025(4) -0.0003(4) 0.0005(4)
C1 0.028(2) 0.029(2) 0.024(2) 0.0050(17) 0.0005(16) -0.0073(18)
C2 0.035(2) 0.035(2) 0.018(2) -0.0015(17) 0.0043(16) -0.0122(19)
C3 0.030(2) 0.026(2) 0.033(2) -0.0076(17) 0.0141(17) -0.0093(18)
C4 0.024(2) 0.017(2) 0.029(2) -0.0019(15) 0.0027(15) -0.0033(16)
C5 0.0202(19) 0.0156(19) 0.025(2) 0.0013(15) 0.0008(14) -0.0058(15)
C6 0.0178(18) 0.0157(18) 0.0204(19) 0.0011(14) 0.0004(14) -0.0009(14)
C7 0.024(2) 0.018(2) 0.0206(19) -0.0018(15) 0.0007(15) 0.0007(16)
C8 0.032(2) 0.034(2) 0.022(2) 0.0006(17) 0.0066(16) -0.0009(19)
C9 0.037(2) 0.027(2) 0.027(2) 0.0010(17) -0.0036(17) 0.0076(19)
C10 0.040(2) 0.025(2) 0.024(2) -0.0061(17) 0.0026(17) -0.0027(19)
C11 0.021(2) 0.025(2) 0.027(2) -0.0036(16) 0.0044(15) -0.0022(16)
C12 0.024(2) 0.037(3) 0.045(3) -0.010(2) 0.0102(18) -0.0090(19)
C13 0.027(2) 0.038(3) 0.045(3) -0.013(2) 0.0123(19) 0.003(2)
C14 0.030(2) 0.054(3) 0.029(2) -0.001(2) 0.0087(17) -0.009(2)

loop_
_atom_type_symbol
_atom_type_description
_atom_type_scat_dispersion_real
_atom_type_scat_dispersion_imag
_atom_type_scat_source
C C 0.0033 0.0016 'International Tables Vol C Tables 4.2.6.8 and 6.1.1.4'
H H 0.0000 0.0000 'International Tables Vol C Tables 4.2.6.8 and 6.1.1.4'
N N 0.0061 0.0033 'International Tables Vol C Tables 4.2.6.8 and 6.1.1.4'
P P 0.1023 0.0942 'International Tables Vol C Tables 4.2.6.8 and 6.1.1.4'
Cu Cu 0.3201 1.2651 'International Tables Vol C Tables 4.2.6.8 and 6.1.1.4'
I I -0.4742 1.8119 'International Tables Vol C Tables 4.2.6.8 and 6.1.1.4'

loop_
_geom_angle_atom_site_label_1
_geom_angle_atom_site_label_2
_geom_angle_atom_site_label_3
_geom_angle
_geom_angle_site_symmetry_1
_geom_angle_site_symmetry_3
N1 Cu1 Cu2 150.15(9) . .
N1 Cu1 I2 140.93(9) . 3_675
Cu2 Cu1 I2 68.914(19) . 3_675
N1 Cu1 I1 104.33(8) . .
Cu2 Cu1 I1 58.647(16) . .
I2 Cu1 I1 100.86(2) 3_675 .
N1 Cu1 I2 105.66(9) . .
Cu2 Cu1 I2 61.212(19) . .
I2 Cu1 I2 96.360(19) 3_675 .
I1 Cu1 I2 104.230(19) . .
N1 Cu1 Cu2 100.85(8) . 3_675
Cu2 Cu1 Cu2 96.51(2) . 3_675
I2 Cu1 Cu2 60.710(18) 3_675 3_675
I1 Cu1 Cu2 154.37(2) . 3_675
I2 Cu1 Cu2 63.740(17) . 3_675
P1 Cu2 I1 122.90(3) . .
P1 Cu2 Cu1 174.69(3) . .
I1 Cu2 Cu1 62.218(19) . .
P1 Cu2 I2 112.85(3) . .
I1 Cu2 I2 107.91(2) . .
Cu1 Cu2 I2 62.694(18) . .
P1 Cu2 Cu1 91.57(3) . 3_675
I1 Cu2 Cu1 145.10(2) . 3_675
Cu1 Cu2 Cu1 83.49(2) . 3_675
I2 Cu2 Cu1 56.227(17) . 3_675
P1 Cu2 I2 122.81(3) . 3_675
I1 Cu2 I2 94.768(18) . 3_675
Cu1 Cu2 I2 55.812(15) . 3_675
I2 Cu2 I2 89.858(15) . 3_675
Cu1 Cu2 I2 57.753(16) 3_675 3_675
Cu1 I2 Cu2 63.064(16) 3_675 .
Cu1 I2 Cu1 83.641(19) 3_675 .
Cu2 I2 Cu1 56.094(15) . .
Cu1 I2 Cu2 55.275(17) 3_675 3_675
Cu2 I2 Cu2 90.143(15) . 3_675
Cu1 I2 Cu2 58.507(14) . 3_675
Cu2 I1 Cu1 59.135(15) . .
C1 N1 C5 117.6(3) . .
C1 N1 Cu1 114.7(2) . .
C5 N1 Cu1 127.7(3) . .
C6 P1 C11 107.20(17) . .
C6 P1 C7 99.85(16) . .
C11 P1 C7 111.16(16) . .
C6 P1 Cu2 113.66(11) . .
C11 P1 Cu2 113.14(13) . .
C7 P1 Cu2 111.04(12) . .
N1 C1 C2 124.1(4) . .
N1 C1 H1 117.9 . .
C2 C1 H1 117.9 . .
C1 C2 C3 118.7(4) . .
C1 C2 H2 120.6 . .
C3 C2 H2 120.6 . .
C4 C3 C2 118.3(4) . .
C4 C3 H3 120.9 . .
C2 C3 H3 120.9 . .
C3 C4 C5 120.5(3) . .
C3 C4 H4 119.8 . .
C5 C4 H4 119.8 . .
N1 C5 C4 120.7(3) . .
N1 C5 C6 118.8(3) . 3_675
C4 C5 C6 120.5(3) . 3_675
C5 C6 P1 117.7(3) 3_675 .
C5 C6 H6A 107.9 3_675 .
P1 C6 H6A 107.9 . .
C5 C6 H6B 107.9 3_675 .
P1 C6 H6B 107.9 . .
H6A C6 H6B 107.2 . .
C9 C7 C10 108.6(3) . .
C9 C7 C8 107.1(3) . .
C10 C7 C8 108.2(3) . .
C9 C7 P1 115.8(3) . .
C10 C7 P1 109.9(3) . .
C8 C7 P1 107.0(2) . .
C7 C8 H8A 109.5 . .
C7 C8 H8B 109.5 . .
H8A C8 H8B 109.5 . .
C7 C8 H8C 109.5 . .
H8A C8 H8C 109.5 . .
H8B C8 H8C 109.5 . .
C7 C9 H9A 109.5 . .
C7 C9 H9B 109.5 . .
H9A C9 H9B 109.5 . .
C7 C9 H9C 109.5 . .
H9A C9 H9C 109.5 . .
H9B C9 H9C 109.5 . .
C7 C10 H10A 109.5 . .
C7 C10 H10B 109.5 . .
H10A C10 H10B 109.5 . .
C7 C10 H10C 109.5 . .
H10A C10 H10C 109.5 . .
H10B C10 H10C 109.5 . .
C14 C11 C13 109.8(3) . .
C14 C11 C12 107.8(3) . .
C13 C11 C12 108.5(3) . .
C14 C11 P1 107.1(3) . .
C13 C11 P1 115.2(3) . .
C12 C11 P1 108.3(3) . .
C11 C12 H12A 109.5 . .
C11 C12 H12B 109.5 . .
H12A C12 H12B 109.5 . .
C11 C12 H12C 109.5 . .
H12A C12 H12C 109.5 . .
H12B C12 H12C 109.5 . .
C11 C13 H13A 109.5 . .
C11 C13 H13B 109.5 . .
H13A C13 H13B 109.5 . .
C11 C13 H13C 109.5 . .
H13A C13 H13C 109.5 . .
H13B C13 H13C 109.5 . .
C11 C14 H14A 109.5 . .
C11 C14 H14B 109.5 . .
H14A C14 H14B 109.5 . .
C11 C14 H14C 109.5 . .
H14A C14 H14C 109.5 . .
H14B C14 H14C 109.5 . .

loop_
_geom_bond_atom_site_label_1
_geom_bond_atom_site_label_2
_geom_bond_distance
_geom_bond_site_symmetry_2
Cu1 N1 2.020(3) .
Cu1 Cu2 2.6300(7) .
Cu1 I2 2.6470(7) 3_675
Cu1 I1 2.7107(6) .
Cu1 I2 2.8157(7) .
Cu1 Cu2 2.8388(7) 3_675
Cu2 P1 2.2376(11) .
Cu2 I1 2.6165(6) .
Cu2 I2 2.7771(7) .
Cu2 Cu1 2.8388(7) 3_675
Cu2 I2 2.9856(7) 3_675
I2 Cu1 2.6469(7) 3_675
I2 Cu2 2.9856(7) 3_675
N1 C1 1.346(5) .
N1 C5 1.348(4) .
P1 C6 1.872(3) .
P1 C11 1.878(4) .
P1 C7 1.882(4) .
C1 C2 1.363(6) .
C1 H1 0.9500 .
C2 C3 1.378(5) .
C2 H2 0.9500 .
C3 C4 1.377(5) .
C3 H3 0.9500 .
C4 C5 1.395(5) .
C4 H4 0.9500 .
C5 C6 1.481(5) 3_675
C6 C5 1.481(5) 3_675
C6 H6A 0.9900 .
C6 H6B 0.9900 .
C7 C9 1.522(5) .
C7 C10 1.533(5) .
C7 C8 1.535(5) .
C8 H8A 0.9800 .
C8 H8B 0.9800 .
C8 H8C 0.9800 .
C9 H9A 0.9800 .
C9 H9B 0.9800 .
C9 H9C 0.9800 .
C10 H10A 0.9800 .
C10 H10B 0.9800 .
C10 H10C 0.9800 .
C11 C14 1.530(5) .
C11 C13 1.533(5) .
C11 C12 1.543(5) .
C12 H12A 0.9800 .
C12 H12B 0.9800 .
C12 H12C 0.9800 .
C13 H13A 0.9800 .
C13 H13B 0.9800 .
C13 H13C 0.9800 .
C14 H14A 0.9800 .
C14 H14B 0.9800 .
C14 H14C 0.9800 .
